data_2001774
loop_
_publ_author_name
'Lis, T.'

_publ_section_title
;
 Structure of phosphoglycolate (PG) in different ionization states.
 Structure of phosphoglycolic acid (H~3~PG) and its salts: KH~2~PG,
 NaH~2~PG, K~3~H~3~(PG)~2~, Na~2~HPG.0.5H~2~O, Na~5~H(PG)~2~.4H~2~O and
 Na~3~PG.4H~2~O
;
_journal_issue 4
_journal_name_full 'Acta Crystallographica Section C'
_journal_page_first 696
_journal_page_last 705
_journal_paper_doi 10.1107/S0108270192010758
_journal_volume 49
_journal_year 1993
_chemical_formula_moiety 'C4 H5 O12 P2,5Na,4(H2 O1)'
_chemical_formula_sum 'C4 H13 Na5 O16 P2'
_chemical_formula_weight 494.04
_symmetry_cell_setting monoclinic
_symmetry_space_group_name_Hall '-C 2yc'
_symmetry_space_group_name_H-M 'C 1 2/c 1'
_cell_angle_alpha 90
_cell_angle_beta 96.88(5)
_cell_angle_gamma 90
_cell_formula_units_Z 4
_cell_length_a 6.960(4)
_cell_length_b 17.793(12)
_cell_length_c 13.151(9)
_cell_volume 1616.9(18)
_diffrn_radiation_type Mo
_diffrn_radiation_wavelength 0.71069
_exptl_absorpt_coefficient_mu 0.47
_exptl_crystal_density_diffrn 2.029(3)
_exptl_crystal_density_meas 1.98
_exptl_crystal_F_000 1000
_cod_data_source_file mu1010.cif
_cod_data_source_block mu1010_structure_6_of_8
_cod_original_cell_volume 1617(2)
_cod_original_sg_symbol_H-M 'C 2/c'
_cod_database_code 2001774

loop_
_atom_site_label
_atom_site_fract_x
_atom_site_fract_y
_atom_site_fract_z
_atom_site_U_iso_or_equiv
Na(1) .31283(17) .51828(7) .39723(8) .0242(3)
Na(2) .1089(2) .34746(8) .35440(10) .0373(4)
Na(3) .0 .16941(9) .75 .0224(4)
P .21294(11) .47520(4) .14919(5) .0138(2)
O(1) .2252(3) .41038(10) .22155(14) .0206(5)
O(2) .2424(4) .54637(10) .22455(13) .0237(6)
O(3) .3636(3) .47839(12) .07639(13) .0193(5)
O(4) .0083(3) .48116(12) .08966(13) .0212(5)
O(5) .2631(4) .64832(13) .36959(16) .0350(6)
O(6) .2636(4) .74363(12) .2609(2) .0467(8)
O(7) .0731(5) .15446(16) .57300(19) .0338(7)
O(8) -.0623(4) .28897(15) .47000(19) .0323(6)
C(1) .2570(5) .67536(17) .2820(3) .0270(8)
C(2) .2391(6) .62213(16) .1901(2) .0221(8)
H(2) .361(5) .6347(18) .155(3) .034(10)
H(21) .117(5) .6324(17) .151(3) .024(9)
H(4) .0 .5 .0 .096
H(7) .042(7) .183(2) .537(4) .064(17)
H(71) -.012(7) .119(2) .565(3) .057(14)
H(8) -.130(6) .307(2) .511(3) .049(14)
H(81) -.129(7) .271(3) .418(4) .072(17)

loop_
_geom_angle_atom_site_label_1
_geom_angle_atom_site_label_2
_geom_angle_atom_site_label_3
_geom_angle
O(1) P O(2) 102.9(2)
O(1) P O(3) 116.4(2)
O(1) P O(4) 110.8(3)
O(2) P O(3) 108.4(2)
O(2) P O(4) 107.5(2)
O(3) P O(4) 110.2(2)
P O(2) C(2) 123.7(2)
O(2) C(2) C(1) 109.8(3)
C(2) C(1) O(5) 118.9(3)
C(2) C(1) O(6) 115.4(3)
O(5) C(1) O(6) 125.7(4)

loop_
_geom_bond_atom_site_label_1
_geom_bond_atom_site_label_2
_geom_bond_distance
P O(1) 1.491(2)
P O(2) 1.606(2)
P O(3) 1.503(2)
P O(4) 1.544(2)
O(2) C(2) 1.422(3)
C(2) C(1) 1.529(4)
C(1) O(5) 1.244(4)
C(1) O(6) 1.248(4)
